data_4510773
loop_
_publ_author_name
'Vella-Zarb, Liana'
'Dinnebier, Robert E.'
'Baisch, Ulrich'

_publ_section_title
;
 The Devil is in the Detail: A Rare H-Bonding Motif in New Forms of
 Docetaxel
;
_journal_issue 10
_journal_name_full 'Crystal Growth &amp; Design'
_journal_page_first 4402
_journal_paper_doi 10.1021/cg400814a
_journal_volume 13
_journal_year 2013
_chemical_formula_moiety 'C43 H53 N O14, C2 H7 O2'
_chemical_formula_sum 'C45 H60 N O16'
_chemical_formula_weight 870.94
_chemical_name_systematic 'Docetaxel hydrate ethanol solvate'
_space_group_crystal_system monoclinic
_space_group_IT_number 4
_space_group_name_Hall 'P 2yb'
_space_group_name_H-M_alt 'P 1 21 1'
_symmetry_space_group_name_Hall 'P 2yb'
_symmetry_space_group_name_H-M 'P 1 21 1'
_atom_sites_solution_hydrogens mixed
_atom_sites_solution_primary dual
_audit_creation_date 2013-05-18
_audit_creation_method
;
  Olex2 1.2
  (compiled Apr 23 2013 17:59:47, GUI svn.r4466)
;
_cell_angle_alpha 90
_cell_angle_beta 98.942(2)
_cell_angle_gamma 90
_cell_formula_units_Z 2
_cell_length_a 12.608(3)
_cell_length_b 8.6626(19)
_cell_length_c 20.353(4)
_cell_measurement_reflns_used 9144
_cell_measurement_temperature 120(2)
_cell_measurement_theta_max 31.55
_cell_measurement_theta_min 2.95
_cell_volume 2195.9(8)
_computing_data_reduction 'SAINT v7.68A (Bruker, 2009)'
_computing_molecular_graphics
;
O. V. Dolomanov, L. J. Bourhis, R. J. Gildea, J. A. K. Howard and H. Puschmann,
OLEX2: a complete structure solution, refinement and analysis program.
J. Appl. Cryst. (2009). 42, 339-341.
;
_computing_publication_material
;
O. V. Dolomanov, L. J. Bourhis, R. J. Gildea, J. A. K. Howard and H. Puschmann,
OLEX2: a complete structure solution, refinement and analysis program.
J. Appl. Cryst. (2009). 42, 339-341.
;
_computing_structure_refinement
;
XL, G.M. Sheldrick, Acta Cryst.
(2008). A64, 112-122
;
_computing_structure_solution
;
XM, G.M. Sheldrick, Acta Cryst.
(2008). A64, 112-122
;
_diffrn_ambient_temperature 120(2)
_diffrn_detector 'CCD area detector'
_diffrn_detector_area_resol_mean 0.0350
_diffrn_detector_type 'Rigaku Saturn724+'
_diffrn_measured_fraction_theta_full 0.967
_diffrn_measured_fraction_theta_max 0.870
_diffrn_measurement_device ' 'CrystalLogic Kappa (4 circle)'
_diffrn_measurement_device_type 'Kappa Rigaku Saturn724+'
_diffrn_measurement_method 'omega rotation'
_diffrn_radiation_collimation '0.3 x 1.5 Double Pinhole'
_diffrn_radiation_monochromator Synchrotron
_diffrn_radiation_probe x-ray
_diffrn_radiation_type Synchrotron
_diffrn_radiation_wavelength 0.688900
_diffrn_reflns_av_R_equivalents 0.0219
_diffrn_reflns_av_unetI/netI 0.0288
_diffrn_reflns_Laue_measured_fraction_full 0.967
_diffrn_reflns_Laue_measured_fraction_max 0.870
_diffrn_reflns_limit_h_max 18
_diffrn_reflns_limit_h_min -19
_diffrn_reflns_limit_k_max 7
_diffrn_reflns_limit_k_min -11
_diffrn_reflns_limit_l_max 30
_diffrn_reflns_limit_l_min -30
_diffrn_reflns_number 26748
_diffrn_reflns_point_group_measured_fraction_full 0.879
_diffrn_reflns_point_group_measured_fraction_max 0.739
_diffrn_reflns_theta_full 25.000
_diffrn_reflns_theta_max 32.687
_diffrn_reflns_theta_min 1.013
_diffrn_source Synchrotron
_diffrn_source_type 'Undulator, I19, DLS, RAL'
_diffrn_standards_number 0
_exptl_absorpt_coefficient_mu 0.100
_exptl_absorpt_correction_T_max 0.7462
_exptl_absorpt_correction_T_min 0.6674
_exptl_absorpt_correction_type multi-scan
_exptl_absorpt_process_details
;
SADABS-2008/1 (Bruker,2008) was used for absorption correction.
wR2(int) was 0.0939 before and 0.0409 after correction.
The Ratio of minimum to maximum transmission is 0.8944.
The \l/2 correction factor is 0.0015.
;
_exptl_crystal_colour 'clear light colourless'
_exptl_crystal_colour_lustre clear
_exptl_crystal_colour_modifier light
_exptl_crystal_colour_primary colourless
_exptl_crystal_density_diffrn 1.317
_exptl_crystal_description plate
_exptl_crystal_F_000 930
_exptl_crystal_size_max 0.1
_exptl_crystal_size_mid 0.1
_exptl_crystal_size_min 0.001
_refine_diff_density_max 0.693
_refine_diff_density_min -0.506
_refine_diff_density_rms 0.061
_refine_ls_abs_structure_details
;
 Classical Flack method preferred over Parsons because s.u. lower.
;
_refine_ls_abs_structure_Flack 0.0(7)
_refine_ls_extinction_method none
_refine_ls_goodness_of_fit_ref 1.041
_refine_ls_hydrogen_treatment constr
_refine_ls_matrix_type full
_refine_ls_number_parameters 594
_refine_ls_number_reflns 11926
_refine_ls_number_restraints 1
_refine_ls_restrained_S_all 1.041
_refine_ls_R_factor_all 0.0531
_refine_ls_R_factor_gt 0.0499
_refine_ls_shift/su_max 0.000
_refine_ls_shift/su_mean 0.000
_refine_ls_structure_factor_coef Fsqd
_refine_ls_weighting_details
;
 w=1/[\s^2^(Fo^2^)+(0.0933P)^2^+0.5162P]
 where P=(Fo^2^+2Fc^2^)/3
;
_refine_ls_weighting_scheme calc
_refine_ls_wR_factor_gt 0.1396
_refine_ls_wR_factor_ref 0.1428
_reflns_Friedel_coverage 0.608
_reflns_Friedel_fraction_full 0.777
_reflns_Friedel_fraction_max 0.592
_reflns_number_gt 11129
_reflns_number_total 11926
_reflns_threshold_expression 'I > 2\s(I)'
_cod_data_source_file cg400814a_si_002.cif
_cod_data_source_block DoceEtW
_cod_original_cell_volume 2196.0(8)
_cod_database_code 4510773
_olex2_refinement_description
;
1. Fixed Uiso
 At 1.2 times of:
  All C(H) groups, All C(H,H) groups, All N(H) groups
 At 1.5 times of:
  All C(H,H,H) groups, All O(H) groups, All O(H,H) groups
2. Others
 Fixed Sof: C911(0.5) H91A(0.5) H91B(0.5) C912(0.5) H91C(0.5) H91D(0.5)
 H91E(0.5) C913(0.5) H91F(0.5) H91G(0.5) H91H(0.5) C914(0.5) H91I(0.5) H91J(0.5)
3.a Free rotating group:
 O900(H90A,H90B)
3.b Ternary CH refined with riding coordinates:
 C2(H2), C3(H3), C5(H5), C10(H10), C7(H7), C13(H13), C47(H47), C45(H45)
3.c Secondary CH2 refined with riding coordinates:
 C14(H14A,H14B), C6(H6A,H6B), C20(H20A,H20B), C911(H91A,H91B), C914(H91I,H91J)
3.d Aromatic/amide H refined with riding coordinates:
 N54(H54), C49(H49), C52(H52), C51(H51), C53(H53), C50(H50), C33(H33),
 C29(H29), C32(H32), C31(H31), C30(H30)
3.e Idealised Me refined as rotating group:
 C16(H16A,H16B,H16C), C19(H19A,H19B,H19C), C18(H18A,H18B,H18C), C37(H37A,H37B,
 H37C), C17(H17A,H17B,H17C), C60(H60A,H60B,H60C), C61(H61A,H61B,H61C), C59(H59A,
 H59B,H59C), C912(H91C,H91D,H91E), C913(H91F,H91G,H91H)
3.f Idealised tetrahedral OH refined as rotating group:
 O22(H22), O23(H23), O38(H38), O46(H46)
;
_shelx_estimated_absorpt_t_max 1.000
_shelx_estimated_absorpt_t_min 0.990
_shelx_space_group_comment
;
The symmetry employed for this shelxl refinement is uniquely defined
by the following loop, which should always be used as a source of
symmetry information in preference to the above space-group names.
They are only intended as comments.
;
_shelxl_version_number 2012-9

loop_
_space_group_symop_operation_xyz
'x, y, z'
'-x, y+1/2, -z'

loop_
_atom_site_label
_atom_site_type_symbol
_atom_site_fract_x
_atom_site_fract_y
_atom_site_fract_z
_atom_site_U_iso_or_equiv
_atom_site_adp_type
_atom_site_occupancy
_atom_site_site_symmetry_order
_atom_site_calc_flag
_atom_site_refinement_flags_posn
_atom_site_refinement_flags_adp
_atom_site_refinement_flags_occupancy
_atom_site_disorder_assembly
_atom_site_disorder_group
O34 O 0.43070(11) 0.1903(2) 0.19248(6) 0.0193(3) Uani 1 1 d . . . . .
O25 O 0.43582(11) -0.1098(2) 0.19154(6) 0.0194(3) Uani 1 1 d . . . . .
O21 O 0.68414(12) 0.2025(2) 0.21276(7) 0.0241(3) Uani 1 1 d . . . . .
O22 O 0.32653(12) -0.3246(2) 0.24508(7) 0.0211(3) Uani 1 1 d . . . . .
H22 H 0.3664 -0.3984 0.2598 0.032 Uiso 1 1 calc R U . . .
O42 O 0.14989(11) 0.1229(2) 0.29621(8) 0.0233(3) Uani 1 1 d . . . . .
O36 O 0.40022(13) 0.3649(2) 0.26871(7) 0.0252(3) Uani 1 1 d . . . . .
O23 O 0.66923(13) 0.2325(2) 0.43726(7) 0.0264(4) Uani 1 1 d . . . . .
H23 H 0.6514 0.3153 0.4541 0.040 Uiso 1 1 calc R U . . .
O38 O 0.48375(14) -0.1200(2) 0.50389(7) 0.0297(4) Uani 1 1 d . . . . .
H38 H 0.4228 -0.1353 0.5145 0.045 Uiso 1 1 calc R U . . .
C8 C 0.59709(14) 0.0390(3) 0.35186(8) 0.0183(4) Uani 1 1 d . . . . .
C2 C 0.46204(14) -0.1255(3) 0.26316(8) 0.0167(3) Uani 1 1 d . . . . .
H2 H 0.5210 -0.2028 0.2742 0.020 Uiso 1 1 calc R U . . .
C3 C 0.50164(14) 0.0362(3) 0.29119(8) 0.0161(3) Uani 1 1 d . . . . .
H3 H 0.4389 0.0852 0.3076 0.019 Uiso 1 1 calc R U . . .
C1 C 0.35579(15) -0.1907(3) 0.28400(9) 0.0175(4) Uani 1 1 d . . . . .
C11 C 0.37608(16) -0.0737(3) 0.39573(9) 0.0205(4) Uani 1 1 d . . . . .
O57 O -0.14411(14) 0.0818(2) 0.10970(8) 0.0300(4) Uani 1 1 d . . . . .
C14 C 0.26255(15) -0.0750(3) 0.26282(9) 0.0185(4) Uani 1 1 d . . . . .
H14A H 0.2903 0.0134 0.2397 0.022 Uiso 1 1 calc R U . . .
H14B H 0.2067 -0.1266 0.2307 0.022 Uiso 1 1 calc R U . . .
O24 O 0.65339(14) -0.1072(3) 0.45095(9) 0.0335(4) Uani 1 1 d . . . . .
C6 C 0.65531(16) 0.3121(3) 0.32265(9) 0.0224(4) Uani 1 1 d . . . . .
H6A H 0.6428 0.4223 0.3319 0.027 Uiso 1 1 calc R U . . .
H6B H 0.7339 0.2953 0.3287 0.027 Uiso 1 1 calc R U . . .
C5 C 0.60823(16) 0.2772(3) 0.25067(9) 0.0205(4) Uani 1 1 d . . . . .
H5 H 0.5783 0.3733 0.2276 0.025 Uiso 1 1 calc R U . . .
C4 C 0.52872(15) 0.1412(3) 0.23442(9) 0.0172(4) Uani 1 1 d . . . . .
N54 N -0.07702(14) 0.2223(3) 0.19672(9) 0.0249(4) Uani 1 1 d . . . . .
H54 H -0.1305 0.1849 0.2149 0.030 Uiso 1 1 calc R U . . .
C10 C 0.47307(16) -0.0298(3) 0.44479(9) 0.0227(4) Uani 1 1 d . . . . .
H10 H 0.4646 0.0805 0.4575 0.027 Uiso 1 1 calc R U . . .
C12 C 0.29567(16) 0.0282(3) 0.37911(9) 0.0223(4) Uani 1 1 d . . . . .
C35 C 0.37517(16) 0.3063(3) 0.21429(10) 0.0208(4) Uani 1 1 d . . . . .
C16 C 0.47225(19) -0.3319(3) 0.37872(10) 0.0271(5) Uani 1 1 d . . . . .
H16A H 0.4608 -0.4315 0.3559 0.041 Uiso 1 1 calc R U . . .
H16B H 0.4849 -0.3487 0.4269 0.041 Uiso 1 1 calc R U . . .
H16C H 0.5348 -0.2806 0.3653 0.041 Uiso 1 1 calc R U . . .
C7 C 0.60763(15) 0.2131(3) 0.37277(9) 0.0201(4) Uani 1 1 d . . . . .
H7 H 0.5337 0.2526 0.3747 0.024 Uiso 1 1 calc R U . . .
C20 C 0.60745(16) 0.0822(3) 0.18985(9) 0.0211(4) Uani 1 1 d . . . . .
H20A H 0.6346 -0.0230 0.2016 0.025 Uiso 1 1 calc R U . . .
H20B H 0.5790 0.0891 0.1418 0.025 Uiso 1 1 calc R U . . .
C13 C 0.21102(16) -0.0138(3) 0.32069(9) 0.0206(4) Uani 1 1 d . . . . .
H13 H 0.1616 -0.0934 0.3346 0.025 Uiso 1 1 calc R U . . .
C47 C -0.00804(16) 0.3405(3) 0.23107(11) 0.0263(5) Uani 1 1 d . . . . .
H47 H 0.0621 0.3379 0.2140 0.032 Uiso 1 1 calc R U . . .
C15 C 0.37215(17) -0.2296(3) 0.35991(9) 0.0209(4) Uani 1 1 d . . . . .
C9 C 0.57886(17) -0.0438(3) 0.41706(9) 0.0229(4) Uani 1 1 d . . . . .
C19 C 0.70309(16) -0.0258(3) 0.33501(10) 0.0249(4) Uani 1 1 d . . . . .
H19A H 0.6939 -0.1352 0.3233 0.037 Uiso 1 1 calc R U . . .
H19B H 0.7595 -0.0149 0.3737 0.037 Uiso 1 1 calc R U . . .
H19C H 0.7235 0.0313 0.2973 0.037 Uiso 1 1 calc R U . . .
O27 O 0.52182(15) -0.3315(3) 0.17281(11) 0.0400(5) Uani 1 1 d . . . . .
C48 C -0.05330(16) 0.5025(3) 0.22185(12) 0.0275(5) Uani 1 1 d . . . . .
O44 O 0.02127(16) 0.0547(3) 0.35614(11) 0.0448(5) Uani 1 1 d . . . . .
O56 O 0.02080(16) 0.1925(4) 0.11243(11) 0.0500(7) Uani 1 1 d . . . . .
C26 C 0.46774(18) -0.2214(3) 0.15264(11) 0.0279(5) Uani 1 1 d . . . . .
C45 C 0.01315(18) 0.3046(4) 0.30598(12) 0.0328(6) Uani 1 1 d . . . . .
H45 H 0.0652 0.3826 0.3283 0.039 Uiso 1 1 calc R U . . .
C49 C 0.01631(18) 0.6281(4) 0.22929(15) 0.0351(6) Uani 1 1 d . . . . .
H49 H 0.0917 0.6115 0.2356 0.042 Uiso 1 1 calc R U . . .
C18 C 0.2862(2) 0.1840(4) 0.41056(12) 0.0343(6) Uani 1 1 d . . . . .
H18A H 0.3371 0.1905 0.4521 0.051 Uiso 1 1 calc R U . . .
H18B H 0.2130 0.1978 0.4201 0.051 Uiso 1 1 calc R U . . .
H18C H 0.3023 0.2650 0.3800 0.051 Uiso 1 1 calc R U . . .
C52 C -0.20321(17) 0.6798(4) 0.21074(14) 0.0327(5) Uani 1 1 d . . . . .
H52 H -0.2785 0.6969 0.2041 0.039 Uiso 1 1 calc R U . . .
O46 O -0.08326(15) 0.3192(3) 0.33190(10) 0.0459(6) Uani 1 1 d . . . . .
H46 H -0.0785 0.2704 0.3679 0.069 Uiso 1 1 calc R U . . .
C43 C 0.05907(16) 0.1470(4) 0.32173(11) 0.0289(5) Uani 1 1 d . . . . .
C55 C -0.05909(18) 0.1692(3) 0.13638(12) 0.0286(5) Uani 1 1 d . . . . .
C51 C -0.13366(19) 0.8039(4) 0.21932(15) 0.0340(5) Uani 1 1 d . . . . .
H51 H -0.1608 0.9062 0.2196 0.041 Uiso 1 1 calc R U . . .
C37 C 0.2811(2) 0.3521(4) 0.16371(12) 0.0320(5) Uani 1 1 d . . . . .
H37A H 0.3056 0.3744 0.1213 0.048 Uiso 1 1 calc R U . . .
H37B H 0.2473 0.4443 0.1791 0.048 Uiso 1 1 calc R U . . .
H37C H 0.2289 0.2675 0.1576 0.048 Uiso 1 1 calc R U . . .
C17 C 0.2792(2) -0.3309(3) 0.37806(11) 0.0295(5) Uani 1 1 d . . . . .
H17A H 0.2103 -0.2813 0.3617 0.044 Uiso 1 1 calc R U . . .
H17B H 0.2871 -0.3423 0.4265 0.044 Uiso 1 1 calc R U . . .
H17C H 0.2815 -0.4328 0.3575 0.044 Uiso 1 1 calc R U . . .
C53 C -0.16352(17) 0.5299(4) 0.21177(14) 0.0312(5) Uani 1 1 d . . . . .
H53 H -0.2120 0.4454 0.2055 0.037 Uiso 1 1 calc R U . . .
C50 C -0.02386(19) 0.7777(4) 0.22749(16) 0.0367(6) Uani 1 1 d . . . . .
H50 H 0.0243 0.8628 0.2319 0.044 Uiso 1 1 calc R U . . .
C28 C 0.4339(3) -0.1847(4) 0.08182(12) 0.0436(8) Uani 1 1 d . . . . .
C58 C -0.1451(2) -0.0016(4) 0.04649(13) 0.0398(7) Uani 1 1 d . . . . .
O900 O -0.1131(2) 0.1930(6) 0.45610(13) 0.0809(12) Uani 1 1 d G . . . .
H90A H -0.1406 0.1041 0.4640 0.121 Uiso 1 1 d G U . . .
H90B H -0.0657 0.2197 0.4899 0.121 Uiso 1 1 d G U . . .
C60 C -0.2550(3) -0.0824(5) 0.03925(16) 0.0479(8) Uani 1 1 d . . . . .
H60A H -0.2588 -0.1455 0.0788 0.072 Uiso 1 1 calc R U . . .
H60B H -0.2641 -0.1485 -0.0003 0.072 Uiso 1 1 calc R U . . .
H60C H -0.3121 -0.0045 0.0346 0.072 Uiso 1 1 calc R U . . .
C33 C 0.4924(4) -0.2552(6) 0.03633(17) 0.0635(13) Uani 1 1 d . . . . .
H33 H 0.5478 -0.3269 0.0514 0.076 Uiso 1 1 calc R U . . .
C61 C -0.1441(4) 0.1122(6) -0.00964(16) 0.0678(13) Uani 1 1 d . . . . .
H61A H -0.1989 0.1914 -0.0074 0.102 Uiso 1 1 calc R U . . .
H61B H -0.1595 0.0579 -0.0523 0.102 Uiso 1 1 calc R U . . .
H61C H -0.0733 0.1611 -0.0056 0.102 Uiso 1 1 calc R U . . .
C29 C 0.3512(4) -0.0835(6) 0.06177(16) 0.0667(12) Uani 1 1 d . . . . .
H29 H 0.3129 -0.0359 0.0930 0.080 Uiso 1 1 calc R U . . .
C59 C -0.0562(4) -0.1178(7) 0.0520(2) 0.0742(15) Uani 1 1 d . . . . .
H59A H 0.0130 -0.0642 0.0564 0.111 Uiso 1 1 calc R U . . .
H59B H -0.0652 -0.1825 0.0120 0.111 Uiso 1 1 calc R U . . .
H59C H -0.0583 -0.1828 0.0912 0.111 Uiso 1 1 calc R U . . .
C32 C 0.4685(5) -0.2193(8) -0.0301(2) 0.088(2) Uani 1 1 d . . . . .
H32 H 0.5113 -0.2580 -0.0609 0.106 Uiso 1 1 calc R U . . .
C31 C 0.3835(6) -0.1285(8) -0.05068(18) 0.0927(19) Uani 1 1 d . . . . .
H31 H 0.3616 -0.1146 -0.0971 0.111 Uiso 1 1 calc R U . . .
C30 C 0.3255(7) -0.0531(8) -0.0064(2) 0.110(3) Uani 1 1 d . . . . .
H30 H 0.2698 0.0175 -0.0225 0.132 Uiso 1 1 calc R U . . .
C911 C 0.0689(6) 0.1748(14) 0.5965(3) 0.067(2) Uani 0.5 1 d . . P A 1
H91A H 0.0118 0.0989 0.6010 0.080 Uiso 0.5 1 calc R U P A 1
H91B H 0.1035 0.2065 0.6415 0.080 Uiso 0.5 1 calc R U P A 1
C912 C 0.1496(6) 0.1069(14) 0.5586(5) 0.068(2) Uani 0.5 1 d . . P A 1
H91C H 0.1141 0.0763 0.5143 0.102 Uiso 0.5 1 calc R U P A 1
H91D H 0.1824 0.0161 0.5823 0.102 Uiso 0.5 1 calc R U P A 1
H91E H 0.2052 0.1836 0.5544 0.102 Uiso 0.5 1 calc R U P A 1
O910 O 0.0256(7) 0.3047(18) 0.5594(5) 0.243(7) Uani 1 1 d . . . . .
C913 C 0.1277(8) 0.4553(18) 0.4815(6) 0.086(3) Uani 0.5 1 d . . P A 2
H91F H 0.1033 0.5575 0.4933 0.129 Uiso 0.5 1 calc R U P A 2
H91G H 0.1050 0.4372 0.4338 0.129 Uiso 0.5 1 calc R U P A 2
H91H H 0.2061 0.4502 0.4918 0.129 Uiso 0.5 1 calc R U P A 2
C914 C 0.0867(16) 0.352(3) 0.5148(11) 0.138(8) Uani 0.5 1 d . . P A 2
H91I H 0.1538 0.2978 0.5333 0.165 Uiso 0.5 1 calc R U P A 2
H91J H 0.0550 0.2858 0.4771 0.165 Uiso 0.5 1 calc R U P A 2

loop_
_atom_site_aniso_label
_atom_site_aniso_U_11
_atom_site_aniso_U_22
_atom_site_aniso_U_33
_atom_site_aniso_U_23
_atom_site_aniso_U_13
_atom_site_aniso_U_12
O34 0.0240(6) 0.0176(9) 0.0154(5) 0.0011(5) 0.0004(4) 0.0031(6)
O25 0.0245(6) 0.0192(9) 0.0143(5) -0.0022(5) 0.0029(4) -0.0014(6)
O21 0.0253(6) 0.0253(10) 0.0238(6) -0.0051(6) 0.0102(5) -0.0049(6)
O22 0.0267(6) 0.0128(8) 0.0225(6) -0.0010(5) -0.0004(5) 0.0009(6)
O42 0.0179(6) 0.0252(10) 0.0271(7) -0.0028(6) 0.0047(5) 0.0036(6)
O36 0.0309(7) 0.0213(9) 0.0224(6) -0.0024(6) 0.0015(5) 0.0062(7)
O23 0.0261(7) 0.0331(11) 0.0189(6) -0.0046(6) 0.0003(5) -0.0018(6)
O38 0.0361(8) 0.0364(11) 0.0160(6) 0.0073(6) 0.0023(5) -0.0056(8)
C8 0.0191(7) 0.0205(11) 0.0151(7) 0.0007(7) 0.0015(5) 0.0011(7)
C2 0.0191(7) 0.0156(10) 0.0152(6) -0.0003(6) 0.0014(5) 0.0031(7)
C3 0.0177(7) 0.0161(10) 0.0144(6) 0.0000(6) 0.0025(5) 0.0005(7)
C1 0.0208(7) 0.0142(11) 0.0173(7) 0.0001(6) 0.0018(5) 0.0009(7)
C11 0.0252(8) 0.0218(12) 0.0148(7) 0.0014(7) 0.0040(6) -0.0031(7)
O57 0.0316(8) 0.0288(11) 0.0303(7) -0.0106(7) 0.0067(6) -0.0052(7)
C14 0.0189(7) 0.0182(11) 0.0178(7) -0.0008(7) 0.0008(6) 0.0015(7)
O24 0.0301(8) 0.0403(13) 0.0273(7) 0.0123(7) -0.0045(6) 0.0022(8)
C6 0.0254(8) 0.0229(13) 0.0190(7) -0.0030(7) 0.0040(6) -0.0040(8)
C5 0.0241(8) 0.0197(12) 0.0191(7) -0.0007(7) 0.0071(6) -0.0010(8)
C4 0.0211(7) 0.0155(11) 0.0150(6) 0.0009(6) 0.0025(5) 0.0022(7)
N54 0.0213(7) 0.0236(12) 0.0306(8) -0.0084(7) 0.0061(6) -0.0012(7)
C10 0.0268(9) 0.0267(13) 0.0144(7) 0.0014(7) 0.0022(6) -0.0045(8)
C12 0.0243(8) 0.0251(13) 0.0181(7) -0.0040(7) 0.0050(6) -0.0016(8)
C35 0.0250(8) 0.0148(12) 0.0221(8) 0.0011(7) 0.0016(6) 0.0011(7)
C16 0.0355(10) 0.0211(13) 0.0226(8) 0.0047(8) -0.0023(7) 0.0032(9)
C7 0.0216(8) 0.0220(12) 0.0166(7) -0.0022(7) 0.0026(6) -0.0007(7)
C20 0.0250(8) 0.0216(12) 0.0182(7) -0.0017(7) 0.0078(6) -0.0011(8)
C13 0.0211(8) 0.0202(12) 0.0207(7) -0.0023(7) 0.0040(6) 0.0010(7)
C47 0.0166(7) 0.0274(14) 0.0344(10) -0.0108(9) 0.0023(7) 0.0012(8)
C15 0.0278(8) 0.0176(12) 0.0169(7) 0.0039(7) 0.0015(6) -0.0023(8)
C9 0.0255(8) 0.0257(13) 0.0164(7) 0.0016(7) -0.0005(6) -0.0015(8)
C19 0.0211(8) 0.0283(14) 0.0247(8) -0.0012(8) 0.0018(6) 0.0058(8)
O27 0.0314(8) 0.0375(13) 0.0520(11) -0.0209(10) 0.0096(7) 0.0057(8)
C48 0.0179(8) 0.0260(14) 0.0386(11) -0.0079(9) 0.0039(7) 0.0006(8)
O44 0.0333(9) 0.0534(16) 0.0531(11) 0.0045(11) 0.0239(8) 0.0031(9)
O56 0.0335(9) 0.0733(19) 0.0473(10) -0.0271(12) 0.0188(8) -0.0189(11)
C26 0.0306(9) 0.0288(15) 0.0264(9) -0.0116(9) 0.0114(7) -0.0110(9)
C45 0.0211(8) 0.0427(17) 0.0335(10) -0.0149(10) 0.0010(7) 0.0107(9)
C49 0.0187(8) 0.0301(16) 0.0561(15) -0.0120(12) 0.0044(9) -0.0015(9)
C18 0.0317(10) 0.0376(17) 0.0323(10) -0.0164(11) 0.0012(8) 0.0068(10)
C52 0.0189(8) 0.0272(15) 0.0521(13) 0.0017(11) 0.0059(8) 0.0015(9)
O46 0.0315(8) 0.0742(19) 0.0335(9) 0.0006(10) 0.0094(7) 0.0278(10)
C43 0.0195(8) 0.0390(16) 0.0285(9) -0.0074(9) 0.0045(7) 0.0014(8)
C55 0.0252(9) 0.0296(15) 0.0316(10) -0.0092(9) 0.0058(7) -0.0002(9)
C51 0.0271(10) 0.0230(15) 0.0531(14) -0.0018(11) 0.0102(9) 0.0020(9)
C37 0.0332(11) 0.0304(16) 0.0287(10) -0.0013(9) -0.0070(8) 0.0096(10)
C17 0.0373(11) 0.0261(14) 0.0257(9) 0.0050(9) 0.0068(8) -0.0091(10)
C53 0.0172(8) 0.0257(14) 0.0500(13) -0.0018(11) 0.0032(8) -0.0015(8)
C50 0.0247(10) 0.0258(16) 0.0594(16) -0.0110(12) 0.0056(10) -0.0044(9)
C28 0.0686(19) 0.040(2) 0.0230(10) -0.0105(11) 0.0108(11) -0.0252(15)
C58 0.0468(14) 0.0418(19) 0.0313(11) -0.0157(11) 0.0078(10) -0.0085(12)
O900 0.0432(13) 0.156(4) 0.0421(12) 0.0040(18) 0.0033(10) 0.0149(18)
C60 0.0575(17) 0.046(2) 0.0396(13) -0.0161(13) 0.0057(12) -0.0235(16)
C33 0.079(2) 0.076(3) 0.0419(15) -0.0331(18) 0.0281(16) -0.041(2)
C61 0.099(3) 0.075(3) 0.0313(13) -0.0098(15) 0.0138(15) -0.046(3)
C29 0.107(3) 0.056(3) 0.0280(12) 0.0012(14) -0.0162(16) -0.009(2)
C59 0.067(2) 0.080(4) 0.075(3) -0.049(3) 0.0092(19) 0.019(2)
C32 0.119(4) 0.114(5) 0.0374(17) -0.037(2) 0.031(2) -0.065(4)
C31 0.150(5) 0.097(4) 0.0255(14) -0.013(2) -0.005(2) -0.021(4)
C30 0.198(7) 0.086(4) 0.0313(16) 0.007(2) -0.033(3) -0.008(4)
C911 0.055(4) 0.099(8) 0.039(3) -0.004(4) -0.014(3) 0.015(4)
C912 0.047(4) 0.080(7) 0.076(5) 0.014(5) 0.007(3) -0.006(4)
O910 0.162(7) 0.369(18) 0.179(8) -0.136(10) -0.038(6) 0.099(9)
C913 0.054(5) 0.115(10) 0.085(7) -0.005(7) -0.003(4) 0.007(5)
C914 0.143(15) 0.141(16) 0.146(15) 0.055(13) 0.076(13) 0.060(13)

loop_
_atom_type_symbol
_atom_type_description
_atom_type_scat_dispersion_real
_atom_type_scat_dispersion_imag
_atom_type_scat_source
C C 0.0033 0.0016 'International Tables Vol C Tables 4.2.6.8 and 6.1.1.4'
H H 0.0000 0.0000 'International Tables Vol C Tables 4.2.6.8 and 6.1.1.4'
N N 0.0061 0.0033 'International Tables Vol C Tables 4.2.6.8 and 6.1.1.4'
O O 0.0106 0.0060 'International Tables Vol C Tables 4.2.6.8 and 6.1.1.4'

loop_
_geom_angle_atom_site_label_1
_geom_angle_atom_site_label_2
_geom_angle_atom_site_label_3
_geom_angle
C35 O34 C4 117.76(15)
C26 O25 C2 118.73(18)
C20 O21 C5 91.68(14)
C43 O42 C13 115.51(19)
C7 C8 C3 104.37(16)
C9 C8 C3 117.55(16)
C9 C8 C7 103.25(15)
C19 C8 C3 113.71(15)
C19 C8 C7 111.84(18)
C19 C8 C9 105.71(17)
O25 C2 C3 107.03(16)
O25 C2 C1 103.54(14)
C3 C2 C1 117.42(15)
C2 C3 C8 117.27(17)
C4 C3 C8 110.09(15)
C4 C3 C2 110.37(14)
O22 C1 C2 107.55(15)
O22 C1 C14 104.61(15)
O22 C1 C15 110.97(18)
C14 C1 C2 109.46(17)
C14 C1 C15 113.02(16)
C15 C1 C2 110.93(14)
C10 C11 C15 120.14(19)
C12 C11 C10 120.3(2)
C12 C11 C15 119.39(18)
C55 O57 C58 121.49(19)
C13 C14 C1 113.87(15)
C5 C6 C7 113.33(18)
O21 C5 C6 113.84(16)
O21 C5 C4 90.30(15)
C6 C5 C4 119.93(17)
O34 C4 C3 110.12(15)
O34 C4 C5 111.47(17)
O34 C4 C20 108.67(14)
C5 C4 C3 119.82(15)
C20 C4 C3 118.94(18)
C20 C4 C5 85.57(15)
C55 N54 C47 120.1(2)
O38 C10 C11 112.53(19)
O38 C10 C9 107.13(18)
C11 C10 C9 113.61(16)
C11 C12 C13 116.8(2)
C11 C12 C18 125.91(19)
C18 C12 C13 117.1(2)
O34 C35 C37 111.69(18)
O36 C35 O34 122.73(18)
O36 C35 C37 125.6(2)
O23 C7 C8 111.99(17)
O23 C7 C6 109.49(17)
C6 C7 C8 112.66(16)
O21 C20 C4 91.79(16)
O42 C13 C14 106.52(16)
O42 C13 C12 110.14(19)
C12 C13 C14 110.92(16)
N54 C47 C48 114.07(18)
N54 C47 C45 109.5(2)
C48 C47 C45 108.3(2)
C11 C15 C1 105.63(18)
C11 C15 C16 115.09(17)
C11 C15 C17 110.75(18)
C16 C15 C1 110.29(17)
C16 C15 C17 103.6(2)
C17 C15 C1 111.61(16)
O24 C9 C8 119.44(19)
O24 C9 C10 118.05(18)
C10 C9 C8 122.01(18)
C49 C48 C47 119.5(2)
C49 C48 C53 118.7(2)
C53 C48 C47 121.6(2)
O25 C26 C28 110.6(3)
O27 C26 O25 124.8(2)
O27 C26 C28 124.5(2)
O46 C45 C47 109.11(18)
O46 C45 C43 109.3(2)
C43 C45 C47 113.44(19)
C50 C49 C48 120.4(2)
C51 C52 C53 120.3(2)
O42 C43 C45 112.5(2)
O44 C43 O42 123.9(3)
O44 C43 C45 123.6(2)
O57 C55 N54 108.55(19)
O56 C55 O57 126.3(2)
O56 C55 N54 125.1(2)
C52 C51 C50 119.3(3)
C52 C53 C48 120.7(2)
C51 C50 C49 120.6(3)
C33 C28 C26 116.6(4)
C29 C28 C26 121.3(3)
C29 C28 C33 122.1(3)
O57 C58 C60 101.0(2)
O57 C58 C61 109.9(3)
O57 C58 C59 111.1(3)
C61 C58 C60 109.7(3)
C59 C58 C60 110.7(4)
C59 C58 C61 113.7(4)
C32 C33 C28 119.4(5)
C28 C29 C30 117.5(5)
C31 C32 C33 118.9(5)
C32 C31 C30 122.7(4)
C29 C30 C31 119.0(6)
O910 C911 C912 106.0(8)
C913 C914 O910 153(2)

loop_
_geom_bond_atom_site_label_1
_geom_bond_atom_site_label_2
_geom_bond_distance
O34 C4 1.452(2)
O34 C35 1.339(3)
O25 C2 1.450(2)
O25 C26 1.350(3)
O21 C5 1.470(2)
O21 C20 1.448(3)
O22 C1 1.420(3)
O42 C13 1.457(3)
O42 C43 1.345(2)
O36 C35 1.215(3)
O23 C7 1.427(2)
O38 C10 1.423(3)
C8 C3 1.585(2)
C8 C7 1.567(3)
C8 C9 1.556(3)
C8 C19 1.537(3)
C2 C3 1.565(3)
C2 C1 1.572(3)
C3 C4 1.549(3)
C1 C14 1.554(3)
C1 C15 1.564(3)
C11 C10 1.502(3)
C11 C12 1.347(3)
C11 C15 1.532(3)
O57 C55 1.355(3)
O57 C58 1.474(3)
C14 C13 1.526(3)
O24 C9 1.208(3)
C6 C5 1.523(3)
C6 C7 1.526(3)
C5 C4 1.549(3)
C4 C20 1.533(3)
N54 C47 1.450(3)
N54 C55 1.363(3)
C10 C9 1.532(3)
C12 C13 1.513(3)
C12 C18 1.506(4)
C35 C37 1.498(3)
C16 C15 1.541(3)
C47 C48 1.516(4)
C47 C45 1.538(4)
C15 C17 1.554(3)
O27 C26 1.207(4)
C48 C49 1.391(4)
C48 C53 1.393(3)
O44 C43 1.209(4)
O56 C55 1.202(3)
C26 C28 1.473(4)
C45 O46 1.404(3)
C45 C43 1.498(4)
C49 C50 1.390(5)
C52 C51 1.381(4)
C52 C53 1.390(4)
C51 C50 1.387(3)
C28 C33 1.409(5)
C28 C29 1.376(6)
C58 C60 1.539(4)
C58 C61 1.510(5)
C58 C59 1.498(6)
C33 C32 1.373(6)
C29 C30 1.400(5)
C32 C31 1.343(9)
C31 C30 1.406(10)
C911 C912 1.489(13)
C911 O910 1.416(16)
O910 C914 1.343(18)
C913 C914 1.28(2)

loop_
_geom_hbond_atom_site_label_D
_geom_hbond_atom_site_label_H
_geom_hbond_atom_site_label_A
_geom_hbond_distance_DH
_geom_hbond_distance_HA
_geom_hbond_distance_DA
_geom_hbond_angle_DHA
_geom_hbond_site_symmetry_A
O22 H22 O36 0.84 2.10 2.862(3) 151.4 1_545
O23 H23 O38 0.84 2.10 2.740(2) 132.9 2_656
O38 H38 O23 0.84 1.99 2.740(2) 147.4 2_646
C3 H3 O36 1.00 2.57 3.125(3) 114.8 .
C14 H14A O34 0.99 2.63 3.573(3) 158.5 .
C6 H6B O46 0.99 2.31 3.273(3) 165.3 1_655
N54 H54 O21 0.88 2.34 3.084(2) 143.0 1_455
O46 H46 O900 0.84 2.03 2.832(4) 160.6 .
C37 H37B O22 0.98 2.53 3.259(3) 131.3 1_565
O900 H90B O910 0.87 1.83 2.697(9) 171.5 .
C61 H61C O56 0.98 2.52 3.062(4) 114.4 .
C59 H59A O56 0.98 2.49 3.051(6) 115.8 .
C912 H91E O24 0.98 2.56 3.535(10) 176.6 2_656
C913 H91F O900 0.98 1.55 2.442(15) 148.3 2_556
C913 H91H O24 0.98 2.03 2.937(10) 153.8 2_656
C914 H91I O24 0.99 2.54 3.26(2) 129.7 2_656
C914 H91J O900 0.99 2.25 2.96(3) 127.6 .
